data_1506046
loop_
_publ_author_name
'Thornton, Paul D.'
'Burnell, D. Jean'

_publ_section_title
;
 A Pauson-Khand and ring-expansion approach to the aquariane ring system.
;
_journal_issue 15
_journal_name_full 'Organic letters'
_journal_page_first 3195
_journal_page_last 3198
_journal_paper_doi 10.1021/ol0609715
_journal_volume 8
_journal_year 2006
_chemical_formula_sum 'C20 H32 O3 Si'
_chemical_formula_weight 348.55
_chemical_name_systematic
; 
 ? 
;
_space_group_IT_number 14
_symmetry_cell_setting monoclinic
_symmetry_space_group_name_Hall '-P 2ybc'
_symmetry_space_group_name_H-M 'P 1 21/c 1'
_atom_sites_solution_hydrogens geom
_atom_sites_solution_primary direct
_atom_sites_solution_secondary difmap
_audit_creation_method SHELXL-97
_cell_angle_alpha 90.00
_cell_angle_beta 100.899(2)
_cell_angle_gamma 90.00
_cell_formula_units_Z 4
_cell_length_a 8.0128(8)
_cell_length_b 17.9993(19)
_cell_length_c 14.4781(15)
_cell_measurement_reflns_used 4798
_cell_measurement_temperature 193(2)
_cell_measurement_theta_max 26.14
_cell_measurement_theta_min 2.68
_cell_volume 2050.4(4)
_computing_cell_refinement 'Bruker SAINT (Bruker, 1997)'
_computing_data_collection 'Bruker SMART (Bruker, 1997)'
_computing_data_reduction 'Bruker SAINT (Bruker, 1997)'
_computing_molecular_graphics 'teXsan for Windows (MSC, 1997)'
_computing_publication_material 'teXsan for Windows (MSC, 1997)'
_computing_structure_refinement 'SHELXL-97 (Sheldrick, 1997)'
_computing_structure_solution 'SHELXS-97 (Sheldrick, 1990)'
_diffrn_ambient_temperature 193(2)
_diffrn_detector_area_resol_mean 8.192
_diffrn_measured_fraction_theta_full 0.995
_diffrn_measured_fraction_theta_max 0.995
_diffrn_measurement_device_type 'Bruker PLATFORM diffractometer/SMART 1000 CCD area detector'
_diffrn_measurement_method '\w scans'
_diffrn_radiation_monochromator graphite
_diffrn_radiation_source 'fine-focus sealed tube'
_diffrn_radiation_type MoK\a
_diffrn_radiation_wavelength 0.71073
_diffrn_reflns_av_R_equivalents 0.0210
_diffrn_reflns_av_sigmaI/netI 0.0243
_diffrn_reflns_limit_h_max 8
_diffrn_reflns_limit_h_min -10
_diffrn_reflns_limit_k_max 21
_diffrn_reflns_limit_k_min -22
_diffrn_reflns_limit_l_max 18
_diffrn_reflns_limit_l_min -18
_diffrn_reflns_number 11228
_diffrn_reflns_theta_full 26.40
_diffrn_reflns_theta_max 26.40
_diffrn_reflns_theta_min 1.83
_diffrn_standards_decay_% 0
_diffrn_standards_interval_time 0
_diffrn_standards_number 0
_exptl_absorpt_coefficient_mu 0.128
_exptl_absorpt_correction_T_max 0.9601
_exptl_absorpt_correction_T_min 0.9077
_exptl_absorpt_correction_type multi-scan
_exptl_absorpt_process_details 'SADABS (Sheldrick, 1996)'
_exptl_crystal_colour colorless
_exptl_crystal_density_diffrn 1.129
_exptl_crystal_density_method 'not measured'
_exptl_crystal_description prism
_exptl_crystal_F_000 760
_exptl_crystal_size_max 0.77
_exptl_crystal_size_mid 0.60
_exptl_crystal_size_min 0.32
_refine_diff_density_max 0.361
_refine_diff_density_min -0.257
_refine_diff_density_rms 0.050
_refine_ls_extinction_method none
_refine_ls_goodness_of_fit_ref 1.049
_refine_ls_hydrogen_treatment mixed
_refine_ls_matrix_type full
_refine_ls_number_parameters 238
_refine_ls_number_reflns 4168
_refine_ls_number_restraints 0
_refine_ls_restrained_S_all 1.049
_refine_ls_R_factor_all 0.0744
_refine_ls_R_factor_gt 0.0593
_refine_ls_shift/su_max 0.000
_refine_ls_shift/su_mean 0.000
_refine_ls_structure_factor_coef Fsqd
_refine_ls_weighting_details 'calc w=1/[\s^2^(Fo^2^)+(0.0864P)^2^+0.9659P] where P=(Fo^2^+2Fc^2^)/3'
_refine_ls_weighting_scheme calc
_refine_ls_wR_factor_gt 0.1613
_refine_ls_wR_factor_ref 0.1733
_reflns_number_gt 3237
_reflns_number_total 4168
_reflns_threshold_expression >2sigma(I)
_cod_data_source_file ol0609715si20060423_101141.cif
_cod_data_source_block shelxl
_cod_depositor_comments
;
The following automatic conversions were performed:

'_symmetry_cell_setting' value 'Monoclinic' changed to 'monoclinic'
according to /home/saulius/struct/CIF-dictionaries/cif_core.dic
dictionary named 'cif_core.dic' version 2.4.1 from 2010-06-29.

Automatic conversion script
Id: cif_fix_values 1715 2011-07-08 13:25:40Z adriana 
;
_cod_original_sg_symbol_H-M 'P 21/c'
_cod_database_code 1506046

loop_
_symmetry_equiv_pos_as_xyz
'x, y, z'
'-x, y+1/2, -z+1/2'
'-x, -y, -z'
'x, -y-1/2, z-1/2'

loop_
_atom_site_label
_atom_site_type_symbol
_atom_site_fract_x
_atom_site_fract_y
_atom_site_fract_z
_atom_site_U_iso_or_equiv
_atom_site_adp_type
_atom_site_occupancy
_atom_site_symmetry_multiplicity
_atom_site_calc_flag
_atom_site_refinement_flags
Si1 Si 0.68215(8) 0.38870(4) 0.19440(4) 0.0452(2) Uani 1 1 d .
O1 O 0.2504(3) 0.2338(2) -0.16042(15) 0.1221(11) Uani 1 1 d .
O2 O 0.70103(18) 0.29856(9) 0.17496(10) 0.0459(4) Uani 1 1 d .
O3 O 0.8089(2) 0.17626(11) 0.09031(17) 0.0715(6) Uani 1 1 d .
C1 C 0.4528(3) 0.21702(16) -0.01710(18) 0.0620(7) Uani 1 1 d .
C2 C 0.2839(4) 0.2241(2) -0.07590(19) 0.0773(9) Uani 1 1 d .
C3 C 0.1548(4) 0.2155(2) -0.0126(2) 0.0915(12) Uani 1 1 d .
C4 C 0.2595(3) 0.20727(17) 0.08650(18) 0.0610(7) Uani 1 1 d .
C5 C 0.2542(4) 0.1364(2) 0.1424(2) 0.0764(9) Uani 1 1 d .
C6 C 0.4252(3) 0.13328(14) 0.20735(19) 0.0571(6) Uani 1 1 d .
C7 C 0.5520(3) 0.17936(12) 0.15918(16) 0.0453(5) Uani 1 1 d .
C8 C 0.4391(3) 0.20568(12) 0.07182(15) 0.0434(5) Uani 1 1 d .
C9 C 0.6288(3) 0.24254(14) 0.22639(15) 0.0508(6) Uani 1 1 d .
C10 C 0.7704(4) 0.2040(2) 0.2958(2) 0.0953(12) Uani 1 1 d .
C11 C 0.8103(4) 0.1323(2) 0.2494(3) 0.1038(15) Uani 1 1 d .
C12 C 0.7133(3) 0.13504(16) 0.1474(2) 0.0707(9) Uani 1 1 d .
C13 C 0.7028(13) 0.0617(6) 0.1272(6) 0.079(2) Uani 0.50 1 d P
C14 C 0.7799(10) 0.0317(4) 0.0662(5) 0.090(2) Uani 0.50 1 d P
C15 C 0.6574(12) 0.0614(5) 0.0788(6) 0.067(2) Uani 0.50 1 d P
C16 C 0.6844(12) -0.0064(4) 0.1107(6) 0.098(2) Uani 0.50 1 d P
C17 C 0.4532(3) 0.41411(17) 0.1657(2) 0.0729(8) Uani 1 1 d .
C18 C 0.7683(5) 0.4110(2) 0.3190(2) 0.0917(11) Uani 1 1 d .
C19 C 0.8061(3) 0.43471(13) 0.11326(16) 0.0484(5) Uani 1 1 d .
C20 C 0.7402(5) 0.41076(18) 0.01272(19) 0.0797(9) Uani 1 1 d .
C21 C 0.7912(4) 0.51905(16) 0.1195(2) 0.0696(8) Uani 1 1 d .
C22 C 0.9939(4) 0.4135(2) 0.1415(3) 0.0981(12) Uani 1 1 d .
H1 H 0.5573 0.2201 -0.0390 0.073 Uiso 1 1 d .
H2 H 0.0845 0.2587 -0.0161 0.106 Uiso 1 1 d .
H3 H 0.0867 0.1732 -0.0295 0.106 Uiso 1 1 d .
H4 H 0.2431 0.2493 0.1239 0.073 Uiso 1 1 d .
H5 H 0.1654 0.1390 0.1778 0.091 Uiso 1 1 d .
H6 H 0.2372 0.0948 0.1021 0.091 Uiso 1 1 d .
H7 H 0.4185 0.1537 0.2668 0.069 Uiso 1 1 d .
H8 H 0.4624 0.0829 0.2152 0.069 Uiso 1 1 d .
H9 H 0.5456 0.2633 0.2579 0.061 Uiso 1 1 d .
H10 H 0.8688 0.2347 0.3082 0.115 Uiso 1 1 d .
H11 H 0.7336 0.1938 0.3531 0.115 Uiso 1 1 d .
H12 H 0.9284 0.1277 0.2504 0.122 Uiso 1 1 d .
H13 H 0.7725 0.0904 0.2806 0.122 Uiso 1 1 d .
H14 H 0.6326 0.0302 0.1584 0.097 Uiso 0.50 1 d P
H15 H 0.8480 0.0612 0.0334 0.111 Uiso 0.50 1 d P
H16 H 0.7685 -0.0205 0.0522 0.111 Uiso 0.50 1 d P
H17 H 0.6036 0.0684 0.0145 0.082 Uiso 0.50 1 d P
H18 H 0.6518 -0.0485 0.0723 0.117 Uiso 0.50 1 d P
H19 H 0.7373 -0.0142 0.1758 0.117 Uiso 0.50 1 d P
H20 H 0.4094 0.4047 0.1005 0.076 Uiso 1 1 d .
H21 H 0.3903 0.3850 0.2022 0.076 Uiso 1 1 d .
H22 H 0.4386 0.4652 0.1782 0.076 Uiso 1 1 d .
H23 H 0.6954 0.3913 0.3577 0.108 Uiso 1 1 d .
H24 H 0.7732 0.4640 0.3268 0.108 Uiso 1 1 d .
H25 H 0.8784 0.3911 0.3370 0.108 Uiso 1 1 d .
H26 H 0.7948 0.4388 -0.0289 0.076 Uiso 1 1 d .
H27 H 0.7636 0.3593 0.0058 0.076 Uiso 1 1 d .
H28 H 0.6210 0.4186 -0.0032 0.076 Uiso 1 1 d .
H29 H 0.6885 0.5347 0.0801 0.084 Uiso 1 1 d .
H30 H 0.7907 0.5328 0.1824 0.084 Uiso 1 1 d .
H31 H 0.8850 0.5416 0.0988 0.084 Uiso 1 1 d .
H32 H 1.0234 0.4095 0.2081 0.117 Uiso 1 1 d .
H33 H 1.0624 0.4510 0.1207 0.117 Uiso 1 1 d .
H34 H 1.0136 0.3675 0.1137 0.117 Uiso 1 1 d .
H35 H 0.810(3) 0.2150(14) 0.1058(19) 0.046 Uiso 1 1 d .

loop_
_atom_site_aniso_label
_atom_site_aniso_U_11
_atom_site_aniso_U_22
_atom_site_aniso_U_33
_atom_site_aniso_U_23
_atom_site_aniso_U_13
_atom_site_aniso_U_12
Si1 0.0415(3) 0.0589(4) 0.0365(3) -0.0025(3) 0.0105(2) -0.0046(3)
O1 0.1034(19) 0.209(3) 0.0476(12) 0.0174(15) -0.0009(11) -0.049(2)
O2 0.0394(8) 0.0548(9) 0.0443(8) 0.0065(7) 0.0095(6) -0.0028(6)
O3 0.0546(11) 0.0639(11) 0.1091(17) 0.0160(12) 0.0489(11) 0.0128(10)
C1 0.0528(14) 0.0859(19) 0.0513(13) 0.0016(13) 0.0198(11) -0.0167(13)
C2 0.0664(18) 0.113(3) 0.0502(15) 0.0016(15) 0.0051(12) -0.0287(17)
C3 0.0497(16) 0.157(4) 0.0637(17) 0.019(2) 0.0011(13) -0.0200(18)
C4 0.0396(12) 0.093(2) 0.0524(13) 0.0069(13) 0.0140(10) 0.0047(12)
C5 0.0519(16) 0.107(2) 0.0758(19) 0.0178(17) 0.0273(14) -0.0182(15)
C6 0.0541(14) 0.0526(13) 0.0717(16) 0.0202(12) 0.0304(12) 0.0054(11)
C7 0.0376(11) 0.0475(12) 0.0548(12) 0.0127(10) 0.0194(9) 0.0062(9)
C8 0.0390(11) 0.0454(12) 0.0481(12) -0.0012(9) 0.0141(9) -0.0053(9)
C9 0.0458(12) 0.0649(15) 0.0416(11) 0.0152(10) 0.0076(9) -0.0010(11)
C10 0.071(2) 0.119(3) 0.083(2) 0.057(2) -0.0198(16) -0.008(2)
C11 0.0486(16) 0.127(3) 0.141(3) 0.085(3) 0.0303(18) 0.0377(18)
C12 0.0544(15) 0.0587(16) 0.110(2) 0.0302(16) 0.0445(16) 0.0209(12)
C13 0.093(6) 0.070(5) 0.083(5) 0.010(5) 0.042(5) 0.025(4)
C14 0.107(6) 0.087(5) 0.079(4) -0.003(4) 0.023(4) 0.022(4)
C15 0.085(6) 0.052(3) 0.075(5) -0.002(4) 0.045(4) 0.006(3)
C16 0.144(7) 0.051(4) 0.114(6) 0.010(4) 0.064(5) 0.017(4)
C17 0.0517(15) 0.0708(18) 0.103(2) 0.0052(16) 0.0320(15) 0.0056(13)
C18 0.137(3) 0.095(2) 0.0402(14) -0.0049(14) 0.0099(16) -0.019(2)
C19 0.0430(12) 0.0577(14) 0.0470(12) -0.0008(10) 0.0148(9) -0.0047(10)
C20 0.121(3) 0.0762(19) 0.0473(14) -0.0061(13) 0.0304(16) -0.0286(18)
C21 0.0761(18) 0.0642(17) 0.0740(18) -0.0061(14) 0.0278(14) -0.0195(14)
C22 0.0444(16) 0.124(3) 0.133(3) 0.031(2) 0.0332(18) 0.0053(17)

loop_
_atom_type_symbol
_atom_type_description
_atom_type_scat_dispersion_real
_atom_type_scat_dispersion_imag
_atom_type_scat_source
H H 0.0000 0.0000 'International Tables Vol C Tables 4.2.6.8 and 6.1.1.4'
O O 0.0106 0.0060 'International Tables Vol C Tables 4.2.6.8 and 6.1.1.4'
C C 0.0033 0.0016 'International Tables Vol C Tables 4.2.6.8 and 6.1.1.4'
Si Si 0.0817 0.0704 'International Tables Vol C Tables 4.2.6.8 and 6.1.1.4'

loop_
_geom_angle_atom_site_label_1
_geom_angle_atom_site_label_2
_geom_angle_atom_site_label_3
_geom_angle
O2 Si1 C18 110.41(13)
O2 Si1 C17 108.69(11)
C18 Si1 C17 109.56(17)
O2 Si1 C19 104.50(9)
C18 Si1 C19 111.85(14)
C17 Si1 C19 111.69(12)
C9 O2 Si1 122.64(14)
C8 C1 C2 109.9(2)
O1 C2 C1 127.1(3)
O1 C2 C3 125.3(3)
C1 C2 C3 107.6(2)
C2 C3 C4 105.2(2)
C8 C4 C5 100.7(2)
C8 C4 C3 104.0(2)
C5 C4 C3 121.2(3)
C6 C5 C4 104.5(2)
C5 C6 C7 106.9(2)
C8 C7 C9 114.00(18)
C8 C7 C12 117.0(2)
C9 C7 C12 101.9(2)
C8 C7 C6 101.84(18)
C9 C7 C6 108.80(19)
C12 C7 C6 113.44(19)
C1 C8 C7 136.5(2)
C1 C8 C4 113.1(2)
C7 C8 C4 109.43(18)
O2 C9 C10 109.7(2)
O2 C9 C7 109.92(17)
C10 C9 C7 103.7(2)
C11 C10 C9 106.7(3)
C10 C11 C12 106.7(2)
C13 C12 O3 113.5(4)
C13 C12 C11 100.2(4)
O3 C12 C11 110.1(3)
C13 C12 C7 120.4(5)
O3 C12 C7 110.05(19)
C11 C12 C7 101.0(2)
C13 C12 C15 25.2(4)
O3 C12 C15 100.4(3)
C11 C12 C15 125.3(4)
C7 C12 C15 109.7(4)
C15 C13 C16 78.0(15)
C15 C13 C14 63.5(12)
C16 C13 C14 60.9(6)
C15 C13 C12 102.3(15)
C16 C13 C12 176.2(10)
C14 C13 C12 122.7(9)
C15 C14 C16 64.4(7)
C15 C14 C13 34.0(5)
C16 C14 C13 58.2(6)
C13 C15 C14 82.5(14)
C13 C15 C16 69.2(13)
C14 C15 C16 62.4(6)
C13 C15 C12 52.5(12)
C14 C15 C12 108.7(8)
C16 C15 C12 121.6(7)
C13 C16 C14 60.9(6)
C13 C16 C15 32.8(5)
C14 C16 C15 53.2(5)
C20 C19 C21 108.8(2)
C20 C19 C22 109.4(3)
C21 C19 C22 108.4(2)
C20 C19 Si1 110.34(17)
C21 C19 Si1 110.30(17)
C22 C19 Si1 109.49(19)

loop_
_geom_bond_atom_site_label_1
_geom_bond_atom_site_label_2
_geom_bond_distance
Si1 O2 1.6584(17)
Si1 C18 1.850(3)
Si1 C17 1.860(3)
Si1 C19 1.869(2)
O1 C2 1.215(3)
O2 C9 1.438(3)
O3 C12 1.435(3)
C1 C8 1.328(3)
C1 C2 1.462(4)
C2 C3 1.514(4)
C3 C4 1.526(4)
C4 C8 1.494(3)
C4 C5 1.516(4)
C5 C6 1.509(4)
C6 C7 1.573(3)
C7 C8 1.486(3)
C7 C9 1.547(3)
C7 C12 1.555(3)
C9 C10 1.532(4)
C10 C11 1.517(6)
C11 C12 1.534(5)
C12 C13 1.352(11)
C12 C15 1.665(9)
C13 C15 0.725(9)
C13 C16 1.251(12)
C13 C14 1.287(11)
C14 C15 1.163(11)
C14 C16 1.287(10)
C15 C16 1.309(11)
C19 C20 1.514(3)
C19 C21 1.527(4)
C19 C22 1.531(4)
